data_2011417
loop_
_publ_author_name
'Parvez, Masood'
'Braitenbach, Kristin'

_publ_section_title
;
 Astemizole tetrachlorocuprate(II)
;
_journal_issue 10
_journal_name_full 'Acta Crystallographica Section C'
_journal_page_first 1216
_journal_page_last 1217
_journal_paper_doi 10.1107/S0108270100007733
_journal_volume 56
_journal_year 2000
_chemical_formula_iupac '(C28 H33 F N4 O)[Cu Cl4 ]'
_chemical_formula_moiety 'C28 H33 F N4 O 2+, Cu Cl4 2-'
_chemical_formula_sum 'C28 H33 Cl4 Cu F N4 O'
_chemical_formula_weight 665.92
_chemical_name_common ' Astemizole tetrachlorocuprate(II) '
_chemical_name_systematic
;
1-[(4-Fluorophenyl)methyl]-N-{1-[2-(4-methoxyphenyl)ethyl]-4-piperidin-4-yl}-
1H-benzimidazol-2-ammonium tetrachloro copper(II).
;
_space_group_IT_number 14
_symmetry_cell_setting monoclinic
_symmetry_space_group_name_Hall '-P 2yn'
_symmetry_space_group_name_H-M 'P 1 21/n 1'
_cell_angle_alpha 90.00
_cell_angle_beta 100.445(2)
_cell_angle_gamma 90.00
_cell_formula_units_Z 4
_cell_length_a 9.1099(7)
_cell_length_b 15.9279(15)
_cell_length_c 20.5073(19)
_cell_measurement_reflns_used 3724
_cell_measurement_temperature 193(2)
_cell_measurement_theta_max 26.4
_cell_measurement_theta_min 1.6
_cell_volume 2926.3(4)
_computing_cell_refinement 'SAINT (Siemens, 1995)'
_computing_data_collection 'SMART (Siemens, 1994)'
_computing_data_reduction SAINT
_computing_molecular_graphics 'TEXSAN (Molecular Structure Corporation, 1994)'
_computing_publication_material SHELXTL
_computing_structure_refinement 'SHELXTL (Sheldrick, 1997)'
_computing_structure_solution 'SAPI91 (Fan, 1991)'
_diffrn_ambient_temperature 193(2)
_diffrn_detector_area_resol_mean 'SMART 1000 CCD'
_diffrn_measurement_device_type 'Bruker P4/RA SMART 1000 CCD'
_diffrn_measurement_method '\w scans '
_diffrn_radiation_monochromator graphite
_diffrn_radiation_source 'Rotating Anode'
_diffrn_radiation_type 'Mo K\a'
_diffrn_radiation_wavelength .71073
_diffrn_reflns_av_R_equivalents .097
_diffrn_reflns_av_sigmaI/netI .169
_diffrn_reflns_limit_h_max 11
_diffrn_reflns_limit_h_min -4
_diffrn_reflns_limit_k_max 19
_diffrn_reflns_limit_k_min -18
_diffrn_reflns_limit_l_max 23
_diffrn_reflns_limit_l_min -25
_diffrn_reflns_number 14320
_diffrn_reflns_theta_max 26.4
_diffrn_reflns_theta_min 1.6
_diffrn_standards_decay_% none
_diffrn_standards_interval_time 'beginning & end of data collection'
_diffrn_standards_number 50
_exptl_absorpt_coefficient_mu 1.15
_exptl_absorpt_correction_T_max .95
_exptl_absorpt_correction_T_min .83
_exptl_absorpt_correction_type multi-scan
_exptl_absorpt_process_details '(SADABS: Sheldrick, 1996)'
_exptl_crystal_colour yellow
_exptl_crystal_density_diffrn 1.512
_exptl_crystal_density_meas ?
_exptl_crystal_density_method 'not measured'
_exptl_crystal_description prism
_exptl_crystal_F_000 1372
_exptl_crystal_size_max .17
_exptl_crystal_size_mid .13
_exptl_crystal_size_min .05
_refine_diff_density_max .40
_refine_diff_density_min -.37
_refine_ls_extinction_method none
_refine_ls_goodness_of_fit_ref .81
_refine_ls_hydrogen_treatment constr
_refine_ls_matrix_type full
_refine_ls_number_parameters 346
_refine_ls_number_reflns 5981
_refine_ls_number_restraints 28
_refine_ls_restrained_S_all .81
_refine_ls_R_factor_all .142
_refine_ls_R_factor_gt .051
_refine_ls_shift/su_max <0.001
_refine_ls_shift/su_mean .00
_refine_ls_structure_factor_coef Fsqd
_refine_ls_weighting_details 'calc w = 1/[\s^2^(Fo^2^)+(0.0236P)^2^] where P=(Fo^2^+2Fc^2^)/3'
_refine_ls_weighting_scheme calc
_refine_ls_wR_factor_ref .101
_reflns_number_gt 2704
_reflns_number_total 5981
_reflns_threshold_expression 'I > 2\s(I)'
_cod_data_source_file fr1280.cif
_cod_data_source_block I
_cod_depositor_comments
;
The following automatic conversions were performed:

'_symmetry_cell_setting' value ' monoclinic ' changed to 'monoclinic'
according to /home/saulius/struct/CIF-dictionaries/cif_core.dic
dictionary named 'cif_core.dic' version 2.4.1 from 2010-06-29.

Automatic conversion script
Id: cif_fix_values 1715 2011-07-08 13:25:40Z adriana 

The following automatic conversions were performed:

'_exptl_crystal_density_meas' value 'not measured' was changed to '?'
- the value is perceived as not measured.

Automatic conversion script
Id: cif_fix_values 3008 2015-01-20 13:52:24Z robertas 
;
_cod_original_cell_volume 2926.2(4)
_cod_original_sg_symbol_H-M ' P 21/n'
_cod_database_code 2011417
_cod_database_fobs_code 2011417

loop_
_symmetry_equiv_pos_as_xyz
'x, y, z'
'-x+1/2, y+1/2, -z+1/2'
'-x, -y, -z'
'x-1/2, -y-1/2, z-1/2'

loop_
_atom_site_label
_atom_site_fract_x
_atom_site_fract_y
_atom_site_fract_z
_atom_site_U_iso_or_equiv
_atom_site_adp_type
_atom_site_calc_flag
_atom_site_refinement_flags
_atom_site_occupancy
_atom_site_disorder_assembly
_atom_site_disorder_group
_atom_site_type_symbol
Cu1 .80119(6) .49808(4) .74242(3) .03002(16) Uani d . 1 . . Cu
Cl1 .83502(15) .63462(8) .74197(7) .0567(4) Uani d . 1 . . Cl
Cl2 .93417(15) .38160(8) .73436(6) .0542(4) Uani d . 1 . . Cl
Cl3 .64178(12) .48740(8) .64293(5) .0401(3) Uani d . 1 . . Cl
Cl4 .75888(13) .48089(8) .84655(6) .0444(4) Uani d . 1 . . Cl
F1 .6171(3) .07953(19) .46391(17) .0733(10) Uani d . 1 . . F
N1 .2355(4) .3927(2) .53508(17) .0277(9) Uani d . 1 . . N
N2 .0790(4) .3793(2) .60390(18) .0292(9) Uani d . 1 . . N
H2N .0435 .3734 .6408 .035 Uiso calc R 1 . . H
N3 .3390(4) .3883(2) .64984(17) .0298(9) Uani d . 1 . . N
H3N .4263 .4028 .6407 .036 Uiso calc R 1 . . H
N4 .4683(4) .3779(3) .85948(17) .0432(11) Uani d D 1 . . N
H4N .5468 .4122 .8526 .052 Uiso calc R 1 A 1 H
C1 .2257(5) .3867(3) .5999(2) .0265(11) Uani d . 1 . . C
C2 -.0063(5) .3824(3) .5402(2) .0293(11) Uani d . 1 . . C
C3 -.1584(5) .3817(3) .5184(2) .0354(12) Uani d . 1 . . C
H3 -.2257 .3759 .5485 .042 Uiso calc R 1 . . H
C4 -.2094(5) .3897(3) .4511(2) .0380(13) Uani d . 1 . . C
H4 -.3137 .3900 .4345 .046 Uiso calc R 1 . . H
C5 -.1102(5) .3974(3) .4072(2) .0354(12) Uani d . 1 . . C
H5 -.1484 .4021 .3611 .042 Uiso calc R 1 . . H
C6 .0437(5) .3983(3) .4294(2) .0304(11) Uani d . 1 . . C
H6 .1115 .4039 .3995 .036 Uiso calc R 1 . . H
C7 .0924(5) .3909(3) .4962(2) .0253(11) Uani d . 1 . . C
C8 .3767(4) .3956(3) .5089(2) .0319(12) Uani d . 1 . . C
H8A .4519 .4273 .5404 .038 Uiso calc R 1 . . H
H8B .3591 .4264 .4663 .038 Uiso calc R 1 . . H
C9 .4393(5) .3091(3) .4980(2) .0286(11) Uani d . 1 . . C
C10 .5230(5) .2649(3) .5491(2) .0381(13) Uani d . 1 . . C
H10 .5411 .2883 .5924 .046 Uiso calc R 1 . . H
C11 .5818(5) .1865(3) .5386(3) .0474(15) Uani d . 1 . . C
H11 .6384 .1556 .5741 .057 Uiso calc R 1 . . H
C12 .5553(5) .1552(4) .4749(3) .0481(15) Uani d . 1 . . C
C13 .4745(5) .1966(3) .4226(3) .0461(14) Uani d . 1 . . C
H13 .4592 .1732 .3793 .055 Uiso calc R 1 . . H
C14 .4142(5) .2751(3) .4343(2) .0398(13) Uani d . 1 . . C
H14 .3560 .3052 .3988 .048 Uiso calc R 1 . . H
C15 .3339(5) .3686(3) .7185(2) .0269(11) Uani d . 1 B . C
H15 .2449 .3323 .7199 .032 Uiso calc R 1 . . H
C16 .3224(5) .4478(3) .7599(2) .0347(12) Uani d . 1 . . C
H16A .4057 .4864 .7562 .042 Uiso calc R 1 B . H
H16B .2275 .4772 .7429 .042 Uiso calc R 1 . . H
C17 .3285(6) .4244(3) .8314(2) .0449(14) Uani d . 1 B . C
H17A .3226 .4760 .8576 .054 Uiso calc R 1 . . H
H17B .2411 .3890 .8351 .054 Uiso calc R 1 . . H
C18 .4793(5) .3004(3) .8200(2) .0426(13) Uani d . 1 B . C
H18A .3963 .2621 .8246 .051 Uiso calc R 1 . . H
H18B .5742 .2713 .8376 .051 Uiso calc R 1 . . H
C19 .4731(5) .3203(3) .7475(2) .0346(12) Uani d . 1 . . C
H19A .5620 .3537 .7424 .041 Uiso calc R 1 B . H
H19B .4758 .2672 .7225 .041 Uiso calc R 1 . . H
C20 .5085(12) .3474(5) .9297(3) .035(3) Uiso d PD .490(6) B 1 C
H20A .5958 .3094 .9341 .042 Uiso calc PR .490(6) B 1 H
H20B .4239 .3155 .9416 .042 Uiso calc PR .490(6) B 1 H
C21 .5450(10) .4216(5) .9760(3) .034(3) Uiso d PD .490(6) B 1 C
H21A .6318 .4520 .9648 .041 Uiso calc PR .490(6) B 1 H
H21B .4590 .4606 .9697 .041 Uiso calc PR .490(6) B 1 H
C22 .5798(9) .3945(7) 1.0472(4) .032(3) Uiso d PD .490(6) B 1 C
C23 .7241(12) .3697(9) 1.0749(5) .033(4) Uiso d PD .490(6) B 1 C
H23 .7993 .3670 1.0483 .040 Uiso calc PR .490(6) B 1 H
C24 .7574(13) .3490(7) 1.1415(5) .032(4) Uiso d PD .490(6) B 1 C
H24 .8584 .3392 1.1615 .038 Uiso calc PR .490(6) B 1 H
C25 .6464(10) .3423(15) 1.1801(7) .019(9) Uiso d PD .490(6) B 1 C
C26 .5024(10) .3639(6) 1.1507(4) .026(3) Uiso d PD .490(6) B 1 C
H26 .4251 .3627 1.1762 .032 Uiso calc PR .490(6) B 1 H
C27 .4693(9) .3874(6) 1.0845(4) .030(3) Uiso d PD .490(6) B 1 C
H27 .3688 .3988 1.0647 .036 Uiso calc PR .490(6) B 1 H
C20' .4534(8) .3711(6) .9315(3) .032(3) Uiso d PD .510(6) B 2 C
H20C .3812 .3263 .9370 .038 Uiso calc PR .510(6) B 2 H
H20D .4166 .4248 .9468 .038 Uiso calc PR .510(6) B 2 H
C21' .6052(9) .3506(6) .9717(4) .042(3) Uiso d PD .510(6) B 2 C
H21C .6345 .2942 .9583 .051 Uiso calc PR .510(6) B 2 H
H21D .6780 .3913 .9597 .051 Uiso calc PR .510(6) B 2 H
C22' .6194(9) .3511(6) 1.0461(4) .030(2) Uiso d PD .510(6) B 2 C
C23' .7514(11) .3763(8) 1.0865(5) .028(4) Uiso d PD .510(6) B 2 C
H23' .8291 .3986 1.0664 .034 Uiso calc PR .510(6) B 2 H
C24' .7736(12) .3699(7) 1.1546(5) .025(3) Uiso d PD .510(6) B 2 C
H24' .8688 .3811 1.1807 .030 Uiso calc PR .510(6) B 2 H
C25' .6540(12) .3466(15) 1.1844(7) .034(11) Uiso d PD .510(6) B 2 C
C26' .5177(10) .3259(6) 1.1458(4) .026(2) Uiso d PD .510(6) B 2 C
H26' .4365 .3094 1.1662 .032 Uiso calc PR .510(6) B 2 H
C27' .5007(9) .3294(6) 1.0772(4) .034(3) Uiso d PD .510(6) B 2 C
H27' .4063 .3168 1.0509 .040 Uiso calc PR .510(6) B 2 H
O1 .6871(3) .3313(2) 1.24857(16) .0478(9) Uani d D 1 . . O
C28 .5697(5) .3247(3) 1.2852(2) .0444(14) Uani d . 1 B . C
H28A .5069 .3750 1.2778 .067 Uiso calc R 1 . . H
H28B .6118 .3196 1.3325 .067 Uiso calc R 1 . . H
H28C .5093 .2750 1.2706 .067 Uiso calc R 1 . . H

loop_
_atom_site_aniso_label
_atom_site_aniso_U_11
_atom_site_aniso_U_22
_atom_site_aniso_U_33
_atom_site_aniso_U_12
_atom_site_aniso_U_13
_atom_site_aniso_U_23
Cu1 .0293(3) .0359(3) .0248(3) -.0008(3) .0046(2) .0024(3)
Cl1 .0670(10) .0407(9) .0562(10) -.0175(7) -.0054(8) .0020(7)
Cl2 .0674(9) .0599(10) .0428(9) .0283(7) .0299(8) .0135(7)
Cl3 .0406(7) .0546(9) .0231(6) -.0156(6) .0007(5) .0034(6)
Cl4 .0471(8) .0628(10) .0256(7) -.0023(6) .0131(6) -.0005(6)
F1 .062(2) .073(3) .090(3) .0163(18) .028(2) -.016(2)
N1 .035(2) .033(2) .016(2) -.0040(18) .0083(19) -.0040(18)
N2 .031(2) .039(2) .020(2) -.0044(18) .0104(19) .0002(19)
N3 .030(2) .044(3) .016(2) -.0032(19) .0046(19) .0007(19)
N4 .060(3) .051(3) .015(2) -.020(2) -.002(2) .008(2)
C1 .034(3) .027(3) .018(3) -.006(2) .005(2) -.002(2)
C2 .038(3) .030(3) .020(3) -.005(2) .006(2) -.003(2)
C3 .025(3) .044(3) .038(3) -.004(2) .007(2) -.003(3)
C4 .027(3) .049(3) .034(3) -.008(2) -.005(3) -.005(3)
C5 .043(3) .041(3) .019(3) -.004(2) -.003(2) -.002(2)
C6 .034(3) .032(3) .025(3) -.002(2) .006(2) -.001(2)
C7 .028(3) .032(3) .015(3) -.003(2) .000(2) -.002(2)
C8 .025(3) .048(3) .024(3) -.014(2) .006(2) .000(2)
C9 .019(2) .042(3) .027(3) -.008(2) .009(2) -.002(2)
C10 .027(3) .058(4) .030(3) -.001(3) .007(2) -.007(3)
C11 .032(3) .066(4) .046(4) .006(3) .010(3) .007(3)
C12 .029(3) .052(4) .068(5) -.002(3) .023(3) -.007(3)
C13 .038(3) .063(4) .041(4) -.011(3) .018(3) -.022(3)
C14 .034(3) .058(4) .027(3) -.015(3) .005(3) -.006(3)
C15 .038(3) .028(3) .014(3) -.001(2) .003(2) .005(2)
C16 .054(3) .030(3) .020(3) .001(2) .008(3) .002(2)
C17 .068(4) .044(3) .025(3) -.001(3) .015(3) -.003(3)
C18 .053(3) .038(3) .033(3) .000(3) -.002(3) .007(3)
C19 .050(3) .029(3) .024(3) .004(2) .003(3) .001(2)
O1 .043(2) .073(3) .026(2) -.0016(19) .0014(17) .0157(19)
C28 .059(3) .057(4) .019(3) -.018(3) .013(3) .000(3)

loop_
_atom_type_symbol
_atom_type_description
_atom_type_scat_dispersion_real
_atom_type_scat_dispersion_imag
_atom_type_scat_source
C C .0033 .0016 'International Tables Vol C Tables 4.2.6.8 and 6.1.1.4'
H H .0000 .0000 'International Tables Vol C Tables 4.2.6.8 and 6.1.1.4'
N N .0061 .0033 'International Tables Vol C Tables 4.2.6.8 and 6.1.1.4'
O O .0106 .0060 'International Tables Vol C Tables 4.2.6.8 and 6.1.1.4'
F F .0171 .0103 'International Tables Vol C Tables 4.2.6.8 and 6.1.1.4'
Cl Cl .1484 .1585 'International Tables Vol C Tables 4.2.6.8 and 6.1.1.4'
Cu Cu .3201 1.2651 'International Tables Vol C Tables 4.2.6.8 and 6.1.1.4'

loop_
_geom_angle_atom_site_label_1
_geom_angle_atom_site_label_2
_geom_angle_atom_site_label_3
_geom_angle
_geom_angle_publ_flag
Cl1 Cu1 Cl2 137.91(6) y
Cl1 Cu1 Cl4 99.93(5) y
Cl2 Cu1 Cl4 99.04(5) y
Cl1 Cu1 Cl3 97.86(5) y
Cl2 Cu1 Cl3 97.89(5) y
Cl4 Cu1 Cl3 130.27(5) y
C1 N1 C7 109.7(3) y
C1 N1 C8 125.1(4) y
C7 N1 C8 125.1(3) y
C1 N2 C2 109.1(4) y
C1 N2 H2N 125.5 n
C2 N2 H2N 125.5 n
C1 N3 C15 126.3(4) y
C1 N3 H3N 116.8 n
C15 N3 H3N 116.8 n
C18 N4 C17 109.7(4) y
C18 N4 C20 103.0(4) y
C17 N4 C20 124.9(5) y
C18 N4 C20' 119.9(5) y
C17 N4 C20' 101.0(4) y
C20 N4 C20' 24.3(4) n
C18 N4 H4N 105.9 n
C17 N4 H4N 105.9 n
C20 N4 H4N 105.9 n
C20' N4 H4N 113.4 n
N3 C1 N1 125.5(4) n
N3 C1 N2 126.6(4) n
N1 C1 N2 107.9(4) n
C3 C2 C7 121.3(4) n
C3 C2 N2 131.4(4) n
C7 C2 N2 107.2(4) n
C2 C3 C4 117.5(4) n
C2 C3 H3 121.3 n
C4 C3 H3 121.3 n
C3 C4 C5 121.0(4) n
C3 C4 H4 119.5 n
C5 C4 H4 119.5 n
C4 C5 C6 121.5(4) n
C4 C5 H5 119.2 n
C6 C5 H5 119.2 n
C7 C6 C5 116.8(4) n
C7 C6 H6 121.6 n
C5 C6 H6 121.6 n
C6 C7 C2 121.9(4) n
C6 C7 N1 132.0(4) n
C2 C7 N1 106.1(4) n
N1 C8 C9 113.5(3) n
N1 C8 H8A 108.9 n
C9 C8 H8A 108.9 n
N1 C8 H8B 108.9 n
C9 C8 H8B 108.9 n
H8A C8 H8B 107.7 n
C10 C9 C14 119.4(5) n
C10 C9 C8 121.4(4) n
C14 C9 C8 119.1(4) n
C9 C10 C11 121.2(5) n
C9 C10 H10 119.4 n
C11 C10 H10 119.4 n
C12 C11 C10 117.8(5) n
C12 C11 H11 121.1 n
C10 C11 H11 121.1 n
C13 C12 F1 118.6(5) n
C13 C12 C11 123.4(5) n
F1 C12 C11 118.0(5) n
C12 C13 C14 118.0(5) n
C12 C13 H13 121.0 n
C14 C13 H13 121.0 n
C9 C14 C13 120.2(5) n
C9 C14 H14 119.9 n
C13 C14 H14 119.9 n
N3 C15 C19 108.6(3) n
N3 C15 C16 112.1(3) n
C19 C15 C16 109.8(4) n
N3 C15 H15 108.8 n
C19 C15 H15 108.8 n
C16 C15 H15 108.8 n
C17 C16 C15 110.0(4) n
C17 C16 H16A 109.7 n
C15 C16 H16A 109.7 n
C17 C16 H16B 109.7 n
C15 C16 H16B 109.7 n
H16A C16 H16B 108.2 n
N4 C17 C16 112.2(4) n
N4 C17 H17A 109.2 n
C16 C17 H17A 109.2 n
N4 C17 H17B 109.2 n
C16 C17 H17B 109.2 n
H17A C17 H17B 107.9 n
N4 C18 C19 111.6(4) n
N4 C18 H18A 109.3 n
C19 C18 H18A 109.3 n
N4 C18 H18B 109.3 n
C19 C18 H18B 109.3 n
H18A C18 H18B 108.0 n
C15 C19 C18 111.9(4) n
C15 C19 H19A 109.2 n
C18 C19 H19A 109.2 n
C15 C19 H19B 109.2 n
C18 C19 H19B 109.2 n
H19A C19 H19B 107.9 n
N4 C20 C21 109.7(6) n
N4 C20 H20A 109.7 n
C21 C20 H20A 109.7 n
N4 C20 H20B 109.7 n
C21 C20 H20B 109.7 n
H20A C20 H20B 108.2 n
C22 C21 C20 111.7(7) n
C22 C21 H21A 109.3 n
C20 C21 H21A 109.3 n
C22 C21 H21B 109.3 n
C20 C21 H21B 109.3 n
H21A C21 H21B 107.9 n
C27 C22 C23 118.8(8) n
C27 C22 C21 121.2(8) n
C23 C22 C21 119.8(8) n
C24 C23 C22 119.5(10) n
C24 C23 H23 120.3 n
C22 C23 H23 120.3 n
C23 C24 C25 121.7(12) n
C23 C24 H24 119.1 n
C25 C24 H24 119.1 n
C26 C25 C24 117.4(12) n
C26 C25 O1 121.8(9) n
C24 C25 O1 119.4(9) n
C25 C26 C27 120.9(10) n
C25 C26 H26 119.6 n
C27 C26 H26 119.6 n
C22 C27 C26 121.1(8) n
C22 C27 H27 119.5 n
C26 C27 H27 119.5 n
N4 C20' C21' 108.3(6) n
N4 C20' H20C 110.0 n
C21' C20' H20C 110.0 n
N4 C20' H20D 110.0 n
C21' C20' H20D 110.0 n
H20C C20' H20D 108.4 n
C22' C21' C20' 117.0(6) n
C22' C21' H21C 108.1 n
C20' C21' H21C 108.1 n
C22' C21' H21D 108.1 n
C20' C21' H21D 108.1 n
H21C C21' H21D 107.3 n
C23' C22' C27' 117.2(8) n
C23' C22' C21' 120.7(7) n
C27' C22' C21' 122.0(7) n
C24' C23' C22' 122.3(9) n
C24' C23' H23' 118.8 n
C22' C23' H23' 118.8 n
C23' C24' C25' 118.8(11) n
C23' C24' H24' 120.6 n
C25' C24' H24' 120.6 n
O1 C25' C26' 123.0(10) n
O1 C25' C24' 115.6(9) n
C26' C25' C24' 120.3(12) n
C25' C26' C27' 119.5(10) n
C25' C26' H26' 120.3 n
C27' C26' H26' 120.3 n
C26' C27' C22' 121.4(8) n
C26' C27' H27' 119.3 n
C22' C27' H27' 119.3 n
C25' O1 C25 4.0(16) n
C25' O1 C28 119.0(6) n
C25 O1 C28 117.0(5) n
O1 C28 H28A 109.5 n
O1 C28 H28B 109.5 n
H28A C28 H28B 109.5 n
O1 C28 H28C 109.5 n
H28A C28 H28C 109.5 n
H28B C28 H28C 109.5 n

loop_
_geom_bond_atom_site_label_1
_geom_bond_atom_site_label_2
_geom_bond_site_symmetry_2
_geom_bond_distance
_geom_bond_publ_flag
Cu1 Cl1 . 2.1968(14) y
Cu1 Cl2 . 2.2382(13) y
Cu1 Cl4 . 2.2545(13) y
Cu1 Cl3 . 2.2861(12) y
F1 C12 . 1.366(5) y
N1 C1 . 1.352(5) y
N1 C7 . 1.400(5) y
N1 C8 . 1.481(5) y
N2 C1 . 1.359(5) y
N2 C2 . 1.394(5) y
N2 H2N . .8800 n
N3 C1 . 1.316(5) y
N3 C15 . 1.452(5) y
N3 H3N . .8800 n
N4 C18 . 1.490(5) y
N4 C17 . 1.496(6) y
N4 C20 . 1.501(6) y
N4 C20' . 1.512(6) y
N4 H4N . .9300 n
C2 C3 . 1.377(5) n
C2 C7 . 1.392(5) n
C3 C4 . 1.379(6) n
C3 H3 . .9500 n
C4 C5 . 1.392(6) n
C4 H4 . .9500 n
C5 C6 . 1.393(5) n
C5 H5 . .9500 n
C6 C7 . 1.367(6) n
C6 H6 . .9500 n
C8 C9 . 1.524(6) n
C8 H8A . .9900 n
C8 H8B . .9900 n
C9 C10 . 1.373(6) n
C9 C14 . 1.393(6) n
C10 C11 . 1.390(6) n
C10 H10 . .9500 n
C11 C12 . 1.377(7) n
C11 H11 . .9500 n
C12 C13 . 1.358(7) n
C13 C14 . 1.404(6) n
C13 H13 . .9500 n
C14 H14 . .9500 n
C15 C19 . 1.510(5) n
C15 C16 . 1.535(5) n
C15 H15 . 1.0000 n
C16 C17 . 1.502(6) n
C16 H16A . .9900 n
C16 H16B . .9900 n
C17 H17A . .9900 n
C17 H17B . .9900 n
C18 C19 . 1.511(6) n
C18 H18A . .9900 n
C18 H18B . .9900 n
C19 H19A . .9900 n
C19 H19B . .9900 n
C20 C21 . 1.514(6) n
C20 H20A . .9900 n
C20 H20B . .9900 n
C21 C22 . 1.500(6) n
C21 H21A . .9900 n
C21 H21B . .9900 n
C22 C27 . 1.375(6) n
C22 C23 . 1.392(7) n
C23 C24 . 1.385(6) n
C23 H23 . .9500 n
C24 C25 . 1.396(6) n
C24 H24 . .9500 n
C25 C26 . 1.385(7) n
C25 O1 . 1.396(14) n
C26 C27 . 1.388(6) n
C26 H26 . .9500 n
C27 H27 . .9500 n
C20' C21' . 1.512(6) n
C20' H20C . .9900 n
C20' H20D . .9900 n
C21' C22' . 1.507(6) n
C21' H21C . .9900 n
C21' H21D . .9900 n
C22' C23' . 1.389(6) n
C22' C27' . 1.395(6) n
C23' C24' . 1.379(6) n
C23' H23' . .9500 n
C24' C25' . 1.393(6) n
C24' H24' . .9500 n
C25' O1 . 1.319(15) n
C25' C26' . 1.386(7) n
C26' C27' . 1.388(6) n
C26' H26' . .9500 n
C27' H27' . .9500 n
O1 C28 . 1.418(5) n
C28 H28A . .9800 n
C28 H28B . .9800 n
C28 H28C . .9800 n

loop_
_geom_hbond_atom_site_label_D
_geom_hbond_atom_site_label_H
_geom_hbond_atom_site_label_A
_geom_hbond_site_symmetry_A
_geom_hbond_distance_DH
_geom_hbond_distance_HA
_geom_hbond_distance_DA
_geom_hbond_angle_DHA
N2 H2N Cl2 1_455 .88 2.32 3.190(4) 170
N3 H3N Cl3 . .88 2.37 3.203(4) 157
N4 H4N Cl4 . .93 2.24 3.166(4) 171

loop_
_geom_torsion_atom_site_label_1
_geom_torsion_atom_site_label_2
_geom_torsion_atom_site_label_3
_geom_torsion_atom_site_label_4
_geom_torsion
_geom_torsion_publ_flag
C15 N3 C1 N1 -169.3(4) n
C15 N3 C1 N2 11.1(7) n
C7 N1 C1 N3 -178.4(4) n
C8 N1 C1 N3 5.0(7) n
C7 N1 C1 N2 1.2(5) n
C8 N1 C1 N2 -175.4(4) n
C2 N2 C1 N3 178.4(4) n
C2 N2 C1 N1 -1.3(5) n
C1 N2 C2 C3 -176.5(5) n
C1 N2 C2 C7 .8(5) n
C7 C2 C3 C4 -.1(7) n
N2 C2 C3 C4 177.0(4) n
C2 C3 C4 C5 .6(7) n
C3 C4 C5 C6 -.8(7) n
C4 C5 C6 C7 .3(7) n
C5 C6 C7 C2 .2(6) n
C5 C6 C7 N1 -177.1(4) n
C3 C2 C7 C6 -.4(7) n
N2 C2 C7 C6 -178.0(4) n
C3 C2 C7 N1 177.6(4) n
N2 C2 C7 N1 -.1(5) n
C1 N1 C7 C6 177.0(5) n
C8 N1 C7 C6 -6.4(7) n
C1 N1 C7 C2 -.7(5) n
C8 N1 C7 C2 175.9(4) n
C1 N1 C8 C9 85.8(5) n
C7 N1 C8 C9 -90.3(5) n
N1 C8 C9 C10 -82.5(5) n
N1 C8 C9 C14 99.1(5) n
C14 C9 C10 C11 -.6(7) n
C8 C9 C10 C11 -179.0(4) n
C9 C10 C11 C12 1.0(7) n
C10 C11 C12 C13 -.4(8) n
C10 C11 C12 F1 177.8(4) n
F1 C12 C13 C14 -178.7(4) n
C11 C12 C13 C14 -.5(8) n
C10 C9 C14 C13 -.3(6) n
C8 C9 C14 C13 178.1(4) n
C12 C13 C14 C9 .8(7) n
C1 N3 C15 C19 140.7(4) n
C1 N3 C15 C16 -97.8(5) n
N3 C15 C16 C17 -176.0(4) n
C19 C15 C16 C17 -55.2(5) n
C18 N4 C17 C16 -58.4(5) n
C20 N4 C17 C16 178.9(5) n
C20' N4 C17 C16 174.1(5) n
C15 C16 C17 N4 58.0(5) n
C17 N4 C18 C19 56.4(5) n
C20 N4 C18 C19 -168.6(5) n
C20' N4 C18 C19 172.5(5) n
N3 C15 C19 C18 177.6(4) n
C16 C15 C19 C18 54.7(5) n
N4 C18 C19 C15 -56.2(5) n
C18 N4 C20 C21 164.2(7) n
C17 N4 C20 C21 -70.1(9) n
C20' N4 C20 C21 -58.7(11) n
N4 C20 C21 C22 177.6(7) n
C20 C21 C22 C27 -89.6(12) n
C20 C21 C22 C23 85.4(13) n
C27 C22 C23 C24 -8.3(19) n
C21 C22 C23 C24 176.6(10) n
C22 C23 C24 C25 8(2) n
C23 C24 C25 C26 -5(3) n
C23 C24 C25 O1 -172.4(14) n
C24 C25 C26 C27 3(3) n
O1 C25 C26 C27 169.8(13) n
C23 C22 C27 C26 6.3(16) n
C21 C22 C27 C26 -178.7(9) n
C25 C26 C27 C22 -3.7(19) n
C18 N4 C20' C21' 77.1(8) n
C17 N4 C20' C21' -162.3(7) n
C20 N4 C20' C21' 27.2(10) n
N4 C20' C21' C22' 172.9(7) n
C20' C21' C22' C23' -146.4(10) n
C20' C21' C22' C27' 31.4(13) n
C27' C22' C23' C24' 8.5(16) n
C21' C22' C23' C24' -173.5(10) n
C22' C23' C24' C25' -8(2) n
C23' C24' C25' O1 171.7(13) n
C23' C24' C25' C26' 3(3) n
O1 C25' C26' C27' -168.0(14) n
C24' C25' C26' C27' -1(3) n
C25' C26' C27' C22' 1.9(18) n
C23' C22' C27' C26' -5.6(15) n
C21' C22' C27' C26' 176.5(9) n
C26' C25' O1 C25 35(18) n
C24' C25' O1 C25 -13E1(2) n
C26' C25' O1 C28 -25(2) n
C24' C25' O1 C28 166.8(12) n
C26 C25 O1 C25' -11E1(2) n
C24 C25 O1 C25' 59(18) n
C26 C25 O1 C28 14(2) n
C24 C25 O1 C28 -179.9(14) n
